data_2212669
loop_
_publ_author_name
'Lough, Alan J.'
'Allen, Anna'
'Tam, William'

_publ_section_title
;
 Cyclodimerization product of benzooxanorbornadiene
;
_journal_coeditor_code PV2004
_journal_issue 3
_journal_name_full 'Acta Crystallographica Section E'
_journal_page_first o1462
_journal_page_last o1463
_journal_paper_doi 10.1107/S160053680700699X
_journal_volume 63
_journal_year 2007
_chemical_formula_iupac 'C20 H16 O2'
_chemical_formula_moiety 'C20 H16 O2'
_chemical_formula_sum 'C20 H16 O2'
_chemical_formula_weight 288.33
_chemical_name_systematic
;
7,12-epoxy-6a,6b,7,12,12a,12b-hexahydrodinaphtho[1,2-b;2,3-d]furan
;
_space_group_IT_number 2
_symmetry_cell_setting triclinic
_symmetry_space_group_name_Hall '-P 1'
_symmetry_space_group_name_H-M 'P -1'
_atom_sites_solution_hydrogens geom
_atom_sites_solution_primary direct
_atom_sites_solution_secondary difmap
_cell_angle_alpha 86.0983(11)
_cell_angle_beta 80.6997(16)
_cell_angle_gamma 81.6392(15)
_cell_formula_units_Z 8
_cell_length_a 10.3040(2)
_cell_length_b 10.9700(3)
_cell_length_c 25.6730(7)
_cell_measurement_reflns_used 32108
_cell_measurement_temperature 150.0(10)
_cell_measurement_theta_max 27.5
_cell_measurement_theta_min 2.6
_cell_volume 2830.41(12)
_computing_cell_refinement 'DENZO-SMN (Otwinowski & Minor, 1997)'
_computing_data_collection 'COLLECT (Nonius, 2002)'
_computing_data_reduction DENZO-SMN
_computing_molecular_graphics SHELXTL
_computing_publication_material SHELXTL
_computing_structure_refinement 'SHELXTL (Sheldrick, 2001)'
_computing_structure_solution 'SIR92 (Altomare <i>et al.</i>,  1994)'
_diffrn_ambient_temperature 150.0(10)
_diffrn_detector_area_resol_mean 9
_diffrn_measured_fraction_theta_full 0.989
_diffrn_measured_fraction_theta_max 0.989
_diffrn_measurement_device_type 'Bruker--Nonius KappaCCD'
_diffrn_measurement_method '\f scans and \w scans with \k offsets'
_diffrn_radiation_monochromator graphite
_diffrn_radiation_source 'fine-focus sealed tube'
_diffrn_radiation_type MoK\a
_diffrn_radiation_wavelength 0.71073
_diffrn_reflns_av_R_equivalents 0.0873
_diffrn_reflns_av_sigmaI/netI 0.1212
_diffrn_reflns_limit_h_max 13
_diffrn_reflns_limit_h_min -12
_diffrn_reflns_limit_k_max 14
_diffrn_reflns_limit_k_min -14
_diffrn_reflns_limit_l_max 33
_diffrn_reflns_limit_l_min -31
_diffrn_reflns_number 32108
_diffrn_reflns_theta_full 27.47
_diffrn_reflns_theta_max 27.47
_diffrn_reflns_theta_min 2.57
_diffrn_standards_number 0
_exptl_absorpt_coefficient_mu 0.086
_exptl_absorpt_correction_T_max 0.994
_exptl_absorpt_correction_T_min 0.611
_exptl_absorpt_correction_type multi-scan
_exptl_absorpt_process_details '(SORTAV; Blessing, 1995)'
_exptl_crystal_colour colourless
_exptl_crystal_density_diffrn 1.353
_exptl_crystal_density_method 'not measured'
_exptl_crystal_description needle
_exptl_crystal_F_000 1216
_exptl_crystal_size_max 0.50
_exptl_crystal_size_mid 0.17
_exptl_crystal_size_min 0.11
_refine_diff_density_max 0.273
_refine_diff_density_min -0.281
_refine_ls_extinction_coef 0.0042(7)
_refine_ls_extinction_expression Fc^*^=kFc[1+0.001xFc^2^\l^3^/sin(2\q)]^-1/4^
_refine_ls_extinction_method SHELXTL
_refine_ls_goodness_of_fit_ref 0.973
_refine_ls_hydrogen_treatment constr
_refine_ls_matrix_type full
_refine_ls_number_parameters 794
_refine_ls_number_reflns 12827
_refine_ls_number_restraints 0
_refine_ls_restrained_S_all 0.973
_refine_ls_R_factor_all 0.1510
_refine_ls_R_factor_gt 0.0598
_refine_ls_shift/su_max 0.001
_refine_ls_shift/su_mean 0.000
_refine_ls_structure_factor_coef Fsqd
_refine_ls_weighting_details 'calc w=1/[\s^2^(Fo^2^)+(0.0726P)^2^] where P=(Fo^2^+2Fc^2^)/3'
_refine_ls_weighting_scheme calc
_refine_ls_wR_factor_gt 0.1240
_refine_ls_wR_factor_ref 0.1623
_reflns_number_gt 6468
_reflns_number_total 12827
_reflns_threshold_expression I>2\s(I)
_cod_data_source_file pv2004.cif
_cod_data_source_block II
_cod_depositor_comments
;
The following automatic conversions were performed:
'_symmetry_cell_setting' value 'Triclinic' changed to 'triclinic'
according to '/home/saulius/struct/CIF-dictionaries/cif_core.dic'
dictionary named 'cif_core.dic' version 2.4.1 from 2010-06-29.

Automatic conversion script
Id: cif_fix_enum 1527 2010-12-29 10:47:43Z saulius 

The following automatic conversions were performed:

'_symmetry_cell_setting' value 'Triclinic' changed to 'triclinic'
according to /home/saulius/struct/CIF-dictionaries/cif_core.dic
dictionary named 'cif_core.dic' version 2.4.1 from 2010-06-29.

Automatic conversion script
Id: cif_fix_values 1715 2011-07-08 13:25:40Z adriana 
;
_cod_database_code 2212669
_cod_database_fobs_code 2212669

loop_
_symmetry_equiv_pos_as_xyz
'x, y, z'
'-x, -y, -z'

loop_
_atom_site_type_symbol
_atom_site_label
_atom_site_fract_x
_atom_site_fract_y
_atom_site_fract_z
_atom_site_U_iso_or_equiv
_atom_site_adp_type
_atom_site_calc_flag
_atom_site_refinement_flags
_atom_site_occupancy
O O1A 0.27132(15) 0.10883(15) 0.42526(6) 0.0318(4) Uani d . 1
O O2A 0.22817(15) 0.32758(16) 0.48714(7) 0.0342(4) Uani d . 1
C C1A 0.3712(2) 0.1233(2) 0.37966(9) 0.0308(6) Uani d . 1
H H1AA 0.4414 0.0498 0.3784 0.037 Uiso calc R 1
C C2A 0.3063(2) 0.1303(2) 0.33079(9) 0.0293(6) Uani d . 1
C C3A 0.2863(2) 0.0239(2) 0.30867(10) 0.0336(6) Uani d . 1
H H3AA 0.3182 -0.0543 0.3235 0.040 Uiso calc R 1
C C4A 0.2203(2) 0.0297(3) 0.26529(10) 0.0350(6) Uani d . 1
H H4AA 0.2064 -0.0438 0.2507 0.042 Uiso calc R 1
C C5A 0.1752(2) 0.1434(3) 0.24357(10) 0.0352(6) Uani d . 1
H H5AA 0.1290 0.1481 0.2142 0.042 Uiso calc R 1
C C6A 0.1967(2) 0.2503(3) 0.26427(10) 0.0342(6) Uani d . 1
H H6AA 0.1673 0.3279 0.2482 0.041 Uiso calc R 1
C C7A 0.2612(2) 0.2465(2) 0.30856(9) 0.0296(6) Uani d . 1
C C8A 0.2830(2) 0.3575(2) 0.33215(10) 0.0335(6) Uani d . 1
H H8AA 0.2428 0.4353 0.3198 0.040 Uiso calc R 1
C C9A 0.3572(2) 0.3541(2) 0.37040(10) 0.0350(6) Uani d . 1
H H9AA 0.3636 0.4292 0.3856 0.042 Uiso calc R 1
C C10A 0.4307(2) 0.2371(2) 0.39051(9) 0.0298(6) Uani d . 1
H H10A 0.5249 0.2294 0.3724 0.036 Uiso calc R 1
C C11A 0.4304(2) 0.2222(2) 0.45081(9) 0.0293(6) Uani d . 1
H H11A 0.5208 0.1885 0.4590 0.035 Uiso calc R 1
C C12A 0.3688(2) 0.3323(2) 0.48485(10) 0.0328(6) Uani d . 1
H H12A 0.3985 0.4130 0.4714 0.039 Uiso calc R 1
C C13A 0.3872(2) 0.2955(2) 0.54149(10) 0.0316(6) Uani d . 1
C C14A 0.4718(2) 0.3231(3) 0.57390(10) 0.0370(7) Uani d . 1
H H14A 0.5345 0.3784 0.5621 0.044 Uiso calc R 1
C C15A 0.4630(2) 0.2673(3) 0.62458(10) 0.0398(7) Uani d . 1
H H15A 0.5179 0.2874 0.6482 0.048 Uiso calc R 1
C C16A 0.3751(3) 0.1829(3) 0.64087(11) 0.0404(7) Uani d . 1
H H16A 0.3716 0.1450 0.6754 0.048 Uiso calc R 1
C C17A 0.2914(2) 0.1527(3) 0.60741(10) 0.0372(6) Uani d . 1
H H17A 0.2323 0.0937 0.6182 0.045 Uiso calc R 1
C C18A 0.2981(2) 0.2119(2) 0.55799(10) 0.0302(6) Uani d . 1
C C19A 0.2287(2) 0.2038(2) 0.51091(10) 0.0321(6) Uani d . 1
H H19A 0.1398 0.1745 0.5193 0.039 Uiso calc R 1
C C20A 0.3298(2) 0.1298(2) 0.47014(9) 0.0297(6) Uani d . 1
H H20A 0.3727 0.0515 0.4861 0.036 Uiso calc R 1
O O1B 0.83574(16) 0.13721(15) 0.40035(6) 0.0333(4) Uani d . 1
O O2B 0.71205(14) 0.31494(16) 0.47512(7) 0.0345(4) Uani d . 1
C C1B 0.8977(2) 0.2012(2) 0.35391(9) 0.0304(6) Uani d . 1
H H1BA 0.9879 0.1560 0.3418 0.036 Uiso calc R 1
C C2B 0.8102(2) 0.1972(2) 0.31224(9) 0.0280(6) Uani d . 1
C C3B 0.8110(2) 0.0884(2) 0.28773(10) 0.0345(6) Uani d . 1
H H3BA 0.8749 0.0195 0.2939 0.041 Uiso calc R 1
C C4B 0.7202(2) 0.0783(3) 0.25444(10) 0.0370(7) Uani d . 1
H H4BA 0.7208 0.0025 0.2385 0.044 Uiso calc R 1
C C5B 0.6283(2) 0.1796(2) 0.24444(10) 0.0350(6) Uani d . 1
H H5BA 0.5648 0.1733 0.2221 0.042 Uiso calc R 1
C C6B 0.6300(2) 0.2895(2) 0.26728(10) 0.0334(6) Uani d . 1
H H6BA 0.5690 0.3593 0.2594 0.040 Uiso calc R 1
C C7B 0.7193(2) 0.3006(2) 0.30177(9) 0.0294(6) Uani d . 1
C C8B 0.7173(2) 0.4142(2) 0.32827(10) 0.0348(6) Uani d . 1
H H8BA 0.6526 0.4823 0.3219 0.042 Uiso calc R 1
C C9B 0.8014(2) 0.4272(2) 0.36075(10) 0.0351(6) Uani d . 1
H H9BA 0.7916 0.5028 0.3779 0.042 Uiso calc R 1
C C10B 0.9115(2) 0.3281(2) 0.37185(9) 0.0296(6) Uani d . 1
H H10B 0.9966 0.3526 0.3523 0.036 Uiso calc R 1
C C11B 0.9284(2) 0.3022(2) 0.43075(9) 0.0284(6) Uani d . 1
H H11B 1.0219 0.3053 0.4361 0.034 Uiso calc R 1
C C12B 0.8275(2) 0.3780(2) 0.47209(10) 0.0320(6) Uani d . 1
H H12B 0.8118 0.4686 0.4633 0.038 Uiso calc R 1
C C13B 0.8672(2) 0.3434(2) 0.52610(10) 0.0304(6) Uani d . 1
C C14B 0.9228(2) 0.4026(3) 0.56072(10) 0.0358(6) Uani d . 1
H H14B 0.9435 0.4841 0.5529 0.043 Uiso calc R 1
C C15B 0.9479(3) 0.3387(3) 0.60767(11) 0.0407(7) Uani d . 1
H H15B 0.9851 0.3779 0.6325 0.049 Uiso calc R 1
C C16B 0.9194(2) 0.2190(3) 0.61890(10) 0.0386(7) Uani d . 1
H H16B 0.9383 0.1773 0.6510 0.046 Uiso calc R 1
C C17B 0.8635(2) 0.1592(3) 0.58372(10) 0.0366(6) Uani d . 1
H H17B 0.8450 0.0768 0.5909 0.044 Uiso calc R 1
C C18B 0.8360(2) 0.2246(2) 0.53775(10) 0.0302(6) Uani d . 1
C C19B 0.7761(2) 0.1950(2) 0.49078(10) 0.0314(6) Uani d . 1
H H19B 0.7165 0.1295 0.4981 0.038 Uiso calc R 1
C C20B 0.8887(2) 0.1717(2) 0.44454(9) 0.0305(6) Uani d . 1
H H20B 0.9640 0.1104 0.4540 0.037 Uiso calc R 1
O O1C 1.27527(14) 0.37004(15) -0.06870(6) 0.0296(4) Uani d . 1
O O2C 1.23650(15) 0.17772(15) 0.01272(7) 0.0320(4) Uani d . 1
C C1C 1.2112(2) 0.3472(2) -0.11269(9) 0.0300(6) Uani d . 1
H H1CA 1.1540 0.4243 -0.1225 0.036 Uiso calc R 1
C C2C 1.3180(2) 0.3130(2) -0.15882(9) 0.0305(6) Uani d . 1
C C3C 1.3756(2) 0.4028(3) -0.19102(10) 0.0358(7) Uani d . 1
H H3CA 1.3429 0.4873 -0.1857 0.043 Uiso calc R 1
C C4C 1.4814(2) 0.3711(3) -0.23139(10) 0.0391(7) Uani d . 1
H H4CA 1.5210 0.4335 -0.2531 0.047 Uiso calc R 1
C C5C 1.5276(2) 0.2478(3) -0.23925(10) 0.0385(7) Uani d . 1
H H5CA 1.6005 0.2255 -0.2661 0.046 Uiso calc R 1
C C6C 1.4684(2) 0.1564(3) -0.20818(10) 0.0354(6) Uani d . 1
H H6CA 1.4995 0.0720 -0.2146 0.042 Uiso calc R 1
C C7C 1.3632(2) 0.1877(2) -0.16746(10) 0.0318(6) Uani d . 1
C C8C 1.2996(2) 0.0928(2) -0.13399(10) 0.0358(6) Uani d . 1
H H8CA 1.3367 0.0088 -0.1377 0.043 Uiso calc R 1
C C9C 1.1914(2) 0.1205(2) -0.09853(10) 0.0361(6) Uani d . 1
H H9CA 1.1559 0.0553 -0.0772 0.043 Uiso calc R 1
C C10C 1.1231(2) 0.2493(2) -0.09079(10) 0.0333(6) Uani d . 1
H H10C 1.0440 0.2612 -0.1095 0.040 Uiso calc R 1
C C11C 1.0760(2) 0.2855(2) -0.03286(9) 0.0291(6) Uani d . 1
H H11C 0.9830 0.3294 -0.0281 0.035 Uiso calc R 1
C C12C 1.0948(2) 0.1846(2) 0.01111(10) 0.0325(6) Uani d . 1
H H12C 1.0648 0.1046 0.0052 0.039 Uiso calc R 1
C C13C 1.0370(2) 0.2390(2) 0.06374(10) 0.0299(6) Uani d . 1
C C14C 0.9250(2) 0.2263(2) 0.09998(10) 0.0343(6) Uani d . 1
H H14C 0.8636 0.1741 0.0939 0.041 Uiso calc R 1
C C15C 0.9042(2) 0.2923(2) 0.14599(10) 0.0349(6) Uani d . 1
H H15C 0.8295 0.2825 0.1722 0.042 Uiso calc R 1
C C16C 0.9913(2) 0.3716(2) 0.15380(10) 0.0344(6) Uani d . 1
H H16C 0.9750 0.4160 0.1852 0.041 Uiso calc R 1
C C17C 1.1028(2) 0.3879(2) 0.11642(10) 0.0307(6) Uani d . 1
H H17C 1.1608 0.4447 0.1213 0.037 Uiso calc R 1
C C18C 1.1257(2) 0.3184(2) 0.07215(10) 0.0292(6) Uani d . 1
C C19C 1.2337(2) 0.3059(2) 0.02444(9) 0.0296(6) Uani d . 1
H H19C 1.3208 0.3290 0.0299 0.036 Uiso calc R 1
C C20C 1.1762(2) 0.3721(2) -0.02292(9) 0.0277(6) Uani d . 1
H H20C 1.1318 0.4575 -0.0150 0.033 Uiso calc R 1
O O1D 0.73598(15) 0.35855(15) -0.08917(6) 0.0334(4) Uani d . 1
O O2D 0.77879(14) 0.18153(15) -0.00267(6) 0.0311(4) Uani d . 1
C C1D 0.7033(2) 0.2958(2) -0.13193(10) 0.0307(6) Uani d . 1
H H1DA 0.6220 0.3424 -0.1441 0.037 Uiso calc R 1
C C2D 0.8185(2) 0.2946(2) -0.17649(10) 0.0294(6) Uani d . 1
C C3D 0.8340(2) 0.3965(2) -0.21080(10) 0.0339(6) Uani d . 1
H H3DA 0.7665 0.4658 -0.2082 0.041 Uiso calc R 1
C C4D 0.9462(2) 0.3995(3) -0.24888(10) 0.0393(7) Uani d . 1
H H4DA 0.9549 0.4701 -0.2721 0.047 Uiso calc R 1
C C5D 1.0448(2) 0.2995(3) -0.25281(10) 0.0395(7) Uani d . 1
H H5DA 1.1228 0.3015 -0.2781 0.047 Uiso calc R 1
C C6D 1.0292(2) 0.1963(3) -0.21957(10) 0.0364(7) Uani d . 1
H H6DA 1.0965 0.1270 -0.2229 0.044 Uiso calc R 1
C C7D 0.9172(2) 0.1915(2) -0.18131(9) 0.0298(6) Uani d . 1
C C8D 0.9010(2) 0.0833(2) -0.14596(10) 0.0331(6) Uani d . 1
H H8DA 0.9720 0.0172 -0.1475 0.040 Uiso calc R 1
C C9D 0.7914(2) 0.0729(2) -0.11162(10) 0.0349(6) Uani d . 1
H H9DA 0.7885 0.0010 -0.0889 0.042 Uiso calc R 1
C C10D 0.6718(2) 0.1704(2) -0.10739(10) 0.0313(6) Uani d . 1
H H10D 0.6047 0.1427 -0.1264 0.038 Uiso calc R 1
C C11D 0.6031(2) 0.2033(2) -0.05089(9) 0.0294(6) Uani d . 1
H H11D 0.5045 0.2072 -0.0473 0.035 Uiso calc R 1
C C12D 0.6582(2) 0.1279(2) -0.00388(10) 0.0300(6) Uani d . 1
H H12D 0.6713 0.0364 -0.0069 0.036 Uiso calc R 1
C C13D 0.5737(2) 0.1739(2) 0.04652(10) 0.0292(6) Uani d . 1
C C14D 0.4771(2) 0.1275(3) 0.08251(10) 0.0357(6) Uani d . 1
H H14D 0.4514 0.0494 0.0782 0.043 Uiso calc R 1
C C15D 0.4177(2) 0.1978(3) 0.12540(11) 0.0413(7) Uani d . 1
H H15D 0.3518 0.1669 0.1511 0.050 Uiso calc R 1
C C16D 0.4540(2) 0.3125(3) 0.13096(11) 0.0399(7) Uani d . 1
H H16D 0.4124 0.3589 0.1605 0.048 Uiso calc R 1
C C17D 0.5499(2) 0.3610(3) 0.09436(10) 0.0343(6) Uani d . 1
H H17D 0.5737 0.4401 0.0980 0.041 Uiso calc R 1
C C18D 0.6092(2) 0.2894(2) 0.05234(10) 0.0284(6) Uani d . 1
C C19D 0.7140(2) 0.3067(2) 0.00499(10) 0.0309(6) Uani d . 1
H H19D 0.7746 0.3676 0.0092 0.037 Uiso calc R 1
C C20D 0.6439(2) 0.3317(2) -0.04341(9) 0.0296(6) Uani d . 1
H H20D 0.5654 0.3974 -0.0377 0.036 Uiso calc R 1

loop_
_atom_site_aniso_label
_atom_site_aniso_U_11
_atom_site_aniso_U_22
_atom_site_aniso_U_33
_atom_site_aniso_U_12
_atom_site_aniso_U_13
_atom_site_aniso_U_23
O1A 0.0345(9) 0.0356(11) 0.0271(10) -0.0106(7) -0.0050(7) -0.0008(8)
O2A 0.0361(9) 0.0292(11) 0.0349(10) -0.0009(7) -0.0031(8) 0.0018(8)
C1A 0.0265(12) 0.0323(16) 0.0315(15) 0.0005(10) -0.0009(11) -0.0052(12)
C2A 0.0255(12) 0.0326(16) 0.0280(14) -0.0021(10) 0.0014(10) -0.0062(12)
C3A 0.0366(14) 0.0310(16) 0.0320(15) -0.0019(11) -0.0024(11) -0.0057(12)
C4A 0.0368(14) 0.0367(17) 0.0317(15) -0.0073(12) -0.0009(12) -0.0078(13)
C5A 0.0343(13) 0.0447(19) 0.0262(15) -0.0040(12) -0.0039(11) -0.0041(13)
C6A 0.0326(13) 0.0381(17) 0.0299(15) -0.0025(11) -0.0027(11) 0.0029(13)
C7A 0.0272(12) 0.0322(16) 0.0274(14) -0.0022(10) 0.0001(10) -0.0012(12)
C8A 0.0370(14) 0.0289(16) 0.0332(16) -0.0053(11) -0.0022(12) 0.0018(12)
C9A 0.0423(14) 0.0318(16) 0.0320(15) -0.0135(12) -0.0016(12) -0.0018(12)
C10A 0.0262(12) 0.0335(16) 0.0293(15) -0.0064(10) -0.0004(10) -0.0023(12)
C11A 0.0274(12) 0.0309(15) 0.0302(15) -0.0080(10) -0.0025(10) -0.0032(12)
C12A 0.0358(14) 0.0311(16) 0.0321(15) -0.0105(11) -0.0031(11) 0.0012(12)
C13A 0.0356(14) 0.0280(16) 0.0308(15) -0.0048(11) -0.0006(11) -0.0068(12)
C14A 0.0382(14) 0.0401(17) 0.0338(16) -0.0102(12) -0.0015(12) -0.0094(13)
C15A 0.0399(15) 0.0482(19) 0.0317(16) -0.0038(13) -0.0057(12) -0.0090(14)
C16A 0.0472(16) 0.0424(18) 0.0296(15) -0.0009(13) -0.0065(13) 0.0025(13)
C17A 0.0391(14) 0.0391(17) 0.0327(16) -0.0095(12) -0.0022(12) 0.0047(13)
C18A 0.0307(13) 0.0301(15) 0.0282(15) -0.0025(11) -0.0005(11) -0.0030(12)
C19A 0.0300(13) 0.0340(16) 0.0333(15) -0.0105(11) -0.0034(11) 0.0013(12)
C20A 0.0329(13) 0.0310(15) 0.0268(14) -0.0074(11) -0.0066(11) -0.0003(12)
O1B 0.0439(10) 0.0292(10) 0.0299(10) -0.0131(8) -0.0079(8) -0.0008(8)
O2B 0.0266(8) 0.0373(11) 0.0398(11) -0.0054(7) -0.0046(7) -0.0014(9)
C1B 0.0301(13) 0.0301(16) 0.0303(15) -0.0041(11) -0.0025(11) -0.0014(12)
C2B 0.0255(12) 0.0307(15) 0.0265(14) -0.0052(10) 0.0017(10) -0.0040(11)
C3B 0.0340(13) 0.0369(17) 0.0320(15) -0.0002(11) -0.0056(11) -0.0063(13)
C4B 0.0405(15) 0.0364(17) 0.0349(16) -0.0034(12) -0.0081(12) -0.0070(13)
C5B 0.0359(14) 0.0420(18) 0.0290(15) -0.0085(12) -0.0073(11) -0.0034(13)
C6B 0.0332(13) 0.0348(17) 0.0303(15) -0.0023(11) -0.0031(11) 0.0033(12)
C7B 0.0298(13) 0.0329(16) 0.0238(14) -0.0047(11) 0.0009(10) -0.0005(11)
C8B 0.0374(14) 0.0281(16) 0.0365(16) 0.0017(11) -0.0049(12) 0.0007(12)
C9B 0.0425(14) 0.0307(16) 0.0313(15) -0.0059(12) -0.0026(12) -0.0005(12)
C10B 0.0311(13) 0.0288(15) 0.0293(14) -0.0078(10) -0.0014(10) -0.0040(12)
C11B 0.0243(12) 0.0276(15) 0.0334(15) -0.0051(10) -0.0012(10) -0.0073(12)
C12B 0.0321(13) 0.0265(15) 0.0381(16) -0.0060(11) -0.0056(11) -0.0008(12)
C13B 0.0287(12) 0.0298(16) 0.0314(15) -0.0030(11) 0.0002(11) -0.0066(12)
C14B 0.0444(15) 0.0323(16) 0.0322(16) -0.0122(12) -0.0017(12) -0.0059(13)
C15B 0.0465(16) 0.0441(19) 0.0349(17) -0.0140(13) -0.0070(13) -0.0064(14)
C16B 0.0426(15) 0.0438(19) 0.0307(16) -0.0077(13) -0.0080(12) -0.0009(13)
C17B 0.0418(14) 0.0340(17) 0.0332(16) -0.0079(12) -0.0014(12) 0.0002(13)
C18B 0.0290(13) 0.0288(16) 0.0322(15) -0.0069(10) 0.0009(11) -0.0050(12)
C19B 0.0294(13) 0.0313(16) 0.0355(15) -0.0111(11) -0.0049(11) -0.0011(12)
C20B 0.0341(13) 0.0291(15) 0.0310(15) -0.0045(11) -0.0102(11) -0.0064(12)
O1C 0.0292(8) 0.0323(11) 0.0279(10) -0.0075(7) -0.0018(7) -0.0041(8)
O2C 0.0326(9) 0.0265(10) 0.0378(11) -0.0016(7) -0.0097(8) -0.0029(8)
C1C 0.0316(13) 0.0290(15) 0.0303(15) -0.0010(10) -0.0100(11) -0.0013(12)
C2C 0.0312(13) 0.0344(16) 0.0269(14) -0.0020(11) -0.0084(11) -0.0029(12)
C3C 0.0372(14) 0.0380(17) 0.0308(15) 0.0035(12) -0.0088(12) -0.0018(13)
C4C 0.0424(15) 0.0424(19) 0.0317(16) -0.0024(13) -0.0072(12) 0.0008(13)
C5C 0.0376(14) 0.0457(19) 0.0315(16) 0.0009(13) -0.0064(12) -0.0073(14)
C6C 0.0392(14) 0.0355(17) 0.0324(15) 0.0046(12) -0.0129(12) -0.0107(13)
C7C 0.0337(13) 0.0319(16) 0.0318(15) -0.0013(11) -0.0137(11) -0.0035(12)
C8C 0.0472(16) 0.0267(16) 0.0349(16) 0.0007(12) -0.0149(13) -0.0039(12)
C9C 0.0484(16) 0.0303(16) 0.0332(16) -0.0101(12) -0.0119(13) -0.0029(12)
C10C 0.0294(13) 0.0355(16) 0.0371(16) -0.0055(11) -0.0097(11) -0.0036(12)
C11C 0.0279(12) 0.0256(15) 0.0343(15) -0.0035(10) -0.0067(11) -0.0012(12)
C12C 0.0314(13) 0.0298(16) 0.0386(16) -0.0085(11) -0.0066(11) -0.0054(12)
C13C 0.0315(13) 0.0262(15) 0.0324(15) -0.0035(10) -0.0071(11) -0.0001(12)
C14C 0.0334(13) 0.0324(16) 0.0372(16) -0.0055(11) -0.0082(12) 0.0060(13)
C15C 0.0329(13) 0.0324(16) 0.0357(16) 0.0001(11) -0.0007(11) 0.0048(13)
C16C 0.0337(13) 0.0360(17) 0.0312(15) 0.0021(11) -0.0046(11) -0.0015(12)
C17C 0.0317(13) 0.0272(15) 0.0348(15) -0.0031(10) -0.0098(11) -0.0029(12)
C18C 0.0330(13) 0.0237(14) 0.0316(15) -0.0024(10) -0.0084(11) -0.0013(12)
C19C 0.0317(13) 0.0264(15) 0.0334(15) -0.0063(10) -0.0083(11) -0.0068(12)
C20C 0.0293(12) 0.0242(14) 0.0290(14) -0.0034(10) -0.0012(10) -0.0068(11)
O1D 0.0390(9) 0.0289(10) 0.0309(10) -0.0090(7) 0.0036(8) -0.0024(8)
O2D 0.0247(8) 0.0301(10) 0.0394(11) -0.0035(7) -0.0069(7) -0.0042(8)
C1D 0.0321(13) 0.0290(15) 0.0311(15) -0.0032(11) -0.0068(11) -0.0001(12)
C2D 0.0325(13) 0.0290(15) 0.0282(14) -0.0047(11) -0.0087(11) -0.0017(12)
C3D 0.0350(14) 0.0304(16) 0.0340(15) 0.0012(11) -0.0029(11) -0.0018(13)
C4D 0.0464(16) 0.0391(18) 0.0313(16) -0.0071(13) -0.0027(12) 0.0010(13)
C5D 0.0375(14) 0.0465(19) 0.0320(16) -0.0024(13) 0.0003(12) -0.0051(14)
C6D 0.0339(14) 0.0417(18) 0.0316(16) 0.0029(12) -0.0041(12) -0.0081(13)
C7D 0.0349(13) 0.0292(15) 0.0272(14) -0.0023(11) -0.0107(11) -0.0053(12)
C8D 0.0351(14) 0.0288(16) 0.0360(16) 0.0029(11) -0.0119(12) -0.0060(12)
C9D 0.0454(15) 0.0289(16) 0.0338(16) -0.0050(12) -0.0156(13) -0.0040(12)
C10D 0.0311(13) 0.0334(16) 0.0311(15) -0.0054(11) -0.0099(11) 0.0007(12)
C11D 0.0258(12) 0.0314(16) 0.0324(15) -0.0069(10) -0.0072(10) 0.0015(12)
C12D 0.0300(13) 0.0253(15) 0.0367(15) -0.0065(10) -0.0087(11) -0.0009(12)
C13D 0.0238(12) 0.0297(15) 0.0347(15) -0.0040(10) -0.0083(11) 0.0049(12)
C14D 0.0340(14) 0.0393(17) 0.0360(16) -0.0103(12) -0.0111(12) 0.0077(13)
C15D 0.0329(14) 0.055(2) 0.0343(17) -0.0082(13) -0.0045(12) 0.0099(15)
C16D 0.0353(14) 0.051(2) 0.0302(16) 0.0038(13) -0.0046(12) 0.0002(14)
C17D 0.0330(13) 0.0365(17) 0.0325(15) -0.0007(11) -0.0054(11) -0.0020(13)
C18D 0.0247(12) 0.0301(15) 0.0311(15) -0.0041(10) -0.0078(10) 0.0025(12)
C19D 0.0284(12) 0.0268(15) 0.0382(16) -0.0061(10) -0.0029(11) -0.0051(12)
C20D 0.0277(12) 0.0257(15) 0.0320(15) -0.0016(10) 0.0025(11) 0.0019(12)

loop_
_atom_type_symbol
_atom_type_description
_atom_type_scat_dispersion_real
_atom_type_scat_dispersion_imag
_atom_type_scat_source
C C 0.0033 0.0016 'International Tables Vol C Tables 4.2.6.8 and 6.1.1.4'
H H 0.0000 0.0000 'International Tables Vol C Tables 4.2.6.8 and 6.1.1.4'
O O 0.0106 0.0060 'International Tables Vol C Tables 4.2.6.8 and 6.1.1.4'

loop_
_geom_angle_atom_site_label_1
_geom_angle_atom_site_label_2
_geom_angle_atom_site_label_3
_geom_angle
C20A O1A C1A 106.10(16)
C12A O2A C19A 96.41(17)
O1A C1A C2A 108.42(17)
O1A C1A C10A 104.08(18)
C2A C1A C10A 116.8(2)
O1A C1A H1AA 109.1
C2A C1A H1AA 109.1
C10A C1A H1AA 109.1
C3A C2A C7A 119.7(2)
C3A C2A C1A 120.8(2)
C7A C2A C1A 119.4(2)
C2A C3A C4A 121.2(3)
C2A C3A H3AA 119.4
C4A C3A H3AA 119.4
C5A C4A C3A 119.3(2)
C5A C4A H4AA 120.4
C3A C4A H4AA 120.4
C4A C5A C6A 120.5(2)
C4A C5A H5AA 119.8
C6A C5A H5AA 119.8
C5A C6A C7A 121.1(2)
C5A C6A H6AA 119.4
C7A C6A H6AA 119.4
C6A C7A C2A 118.2(2)
C6A C7A C8A 122.6(2)
C2A C7A C8A 119.2(2)
C9A C8A C7A 122.5(2)
C9A C8A H8AA 118.8
C7A C8A H8AA 118.8
C8A C9A C10A 122.9(2)
C8A C9A H9AA 118.5
C10A C9A H9AA 118.5
C9A C10A C1A 112.2(2)
C9A C10A C11A 116.7(2)
C1A C10A C11A 102.0(2)
C9A C10A H10A 108.5
C1A C10A H10A 108.5
C11A C10A H10A 108.5
C12A C11A C10A 118.4(2)
C12A C11A C20A 100.57(18)
C10A C11A C20A 104.23(18)
C12A C11A H11A 110.9
C10A C11A H11A 110.9
C20A C11A H11A 110.9
O2A C12A C13A 101.26(18)
O2A C12A C11A 101.62(18)
C13A C12A C11A 107.6(2)
O2A C12A H12A 114.9
C13A C12A H12A 114.9
C11A C12A H12A 114.9
C14A C13A C18A 121.2(2)
C14A C13A C12A 134.0(2)
C18A C13A C12A 104.7(2)
C13A C14A C15A 118.0(3)
C13A C14A H14A 121.0
C15A C14A H14A 121.0
C16A C15A C14A 120.8(2)
C16A C15A H15A 119.6
C14A C15A H15A 119.6
C15A C16A C17A 121.1(3)
C15A C16A H16A 119.4
C17A C16A H16A 119.4
C18A C17A C16A 117.4(3)
C18A C17A H17A 121.3
C16A C17A H17A 121.3
C17A C18A C13A 121.5(2)
C17A C18A C19A 133.7(2)
C13A C18A C19A 104.8(2)
O2A C19A C18A 101.6(2)
O2A C19A C20A 101.08(19)
C18A C19A C20A 106.34(18)
O2A C19A H19A 115.3
C18A C19A H19A 115.3
C20A C19A H19A 115.3
O1A C20A C19A 111.06(18)
O1A C20A C11A 106.34(19)
C19A C20A C11A 102.17(19)
O1A C20A H20A 112.2
C19A C20A H20A 112.2
C11A C20A H20A 112.2
C20B O1B C1B 107.22(18)
C19B O2B C12B 96.11(16)
O1B C1B C2B 105.60(18)
O1B C1B C10B 105.52(19)
C2B C1B C10B 117.3(2)
O1B C1B H1BA 109.4
C2B C1B H1BA 109.4
C10B C1B H1BA 109.4
C3B C2B C7B 119.7(2)
C3B C2B C1B 120.2(2)
C7B C2B C1B 119.9(2)
C2B C3B C4B 121.1(2)
C2B C3B H3BA 119.4
C4B C3B H3BA 119.4
C3B C4B C5B 119.7(2)
C3B C4B H4BA 120.2
C5B C4B H4BA 120.2
C6B C5B C4B 119.4(2)
C6B C5B H5BA 120.3
C4B C5B H5BA 120.3
C5B C6B C7B 121.6(2)
C5B C6B H6BA 119.2
C7B C6B H6BA 119.2
C6B C7B C2B 118.4(2)
C6B C7B C8B 122.0(2)
C2B C7B C8B 119.5(2)
C9B C8B C7B 123.1(2)
C9B C8B H8BA 118.4
C7B C8B H8BA 118.4
C8B C9B C10B 123.2(2)
C8B C9B H9BA 118.4
C10B C9B H9BA 118.4
C9B C10B C1B 113.9(2)
C9B C10B C11B 116.3(2)
C1B C10B C11B 103.07(19)
C9B C10B H10B 107.7
C1B C10B H10B 107.7
C11B C10B H10B 107.7
C20B C11B C10B 104.64(19)
C20B C11B C12B 100.39(18)
C10B C11B C12B 116.94(19)
C20B C11B H11B 111.4
C10B C11B H11B 111.4
C12B C11B H11B 111.4
O2B C12B C13B 101.04(19)
O2B C12B C11B 101.36(18)
C13B C12B C11B 107.97(19)
O2B C12B H12B 114.9
C13B C12B H12B 114.9
C11B C12B H12B 114.9
C14B C13B C18B 121.1(2)
C14B C13B C12B 134.2(2)
C18B C13B C12B 104.7(2)
C13B C14B C15B 117.7(3)
C13B C14B H14B 121.2
C15B C14B H14B 121.2
C16B C15B C14B 121.3(2)
C16B C15B H15B 119.3
C14B C15B H15B 119.3
C15B C16B C17B 120.9(3)
C15B C16B H16B 119.6
C17B C16B H16B 119.6
C18B C17B C16B 117.3(3)
C18B C17B H17B 121.3
C16B C17B H17B 121.3
C17B C18B C13B 121.6(2)
C17B C18B C19B 133.9(2)
C13B C18B C19B 104.5(2)
O2B C19B C18B 101.80(19)
O2B C19B C20B 101.12(19)
C18B C19B C20B 107.76(18)
O2B C19B H19B 114.8
C18B C19B H19B 114.8
C20B C19B H19B 114.8
O1B C20B C19B 108.96(18)
O1B C20B C11B 106.94(19)
C19B C20B C11B 102.26(19)
O1B C20B H20B 112.7
C19B C20B H20B 112.7
C11B C20B H20B 112.7
C20C O1C C1C 106.42(16)
C19C O2C C12C 96.42(16)
O1C C1C C2C 108.00(17)
O1C C1C C10C 104.33(19)
C2C C1C C10C 116.8(2)
O1C C1C H1CA 109.1
C2C C1C H1CA 109.1
C10C C1C H1CA 109.1
C3C C2C C7C 119.9(2)
C3C C2C C1C 120.9(2)
C7C C2C C1C 119.2(2)
C2C C3C C4C 120.9(2)
C2C C3C H3CA 119.5
C4C C3C H3CA 119.5
C5C C4C C3C 119.2(3)
C5C C4C H4CA 120.4
C3C C4C H4CA 120.4
C4C C5C C6C 120.6(2)
C4C C5C H5CA 119.7
C6C C5C H5CA 119.7
C5C C6C C7C 120.4(2)
C5C C6C H6CA 119.8
C7C C6C H6CA 119.8
C6C C7C C2C 119.0(2)
C6C C7C C8C 121.3(2)
C2C C7C C8C 119.6(2)
C9C C8C C7C 122.2(2)
C9C C8C H8CA 118.9
C7C C8C H8CA 118.9
C8C C9C C10C 123.0(2)
C8C C9C H9CA 118.5
C10C C9C H9CA 118.5
C9C C10C C1C 113.2(2)
C9C C10C C11C 116.2(2)
C1C C10C C11C 102.63(19)
C9C C10C H10C 108.1
C1C C10C H10C 108.1
C11C C10C H10C 108.1
C12C C11C C10C 117.7(2)
C12C C11C C20C 100.84(18)
C10C C11C C20C 103.88(19)
C12C C11C H11C 111.2
C10C C11C H11C 111.2
C20C C11C H11C 111.2
O2C C12C C13C 100.87(18)
O2C C12C C11C 101.14(18)
C13C C12C C11C 108.5(2)
O2C C12C H12C 114.9
C13C C12C H12C 114.9
C11C C12C H12C 114.9
C14C C13C C18C 120.9(2)
C14C C13C C12C 134.3(2)
C18C C13C C12C 104.8(2)
C13C C14C C15C 118.1(2)
C13C C14C H14C 120.9
C15C C14C H14C 120.9
C16C C15C C14C 120.7(2)
C16C C15C H15C 119.7
C14C C15C H15C 119.7
C15C C16C C17C 121.4(2)
C15C C16C H16C 119.3
C17C C16C H16C 119.3
C18C C17C C16C 117.5(2)
C18C C17C H17C 121.2
C16C C17C H17C 121.2
C17C C18C C13C 121.3(2)
C17C C18C C19C 134.0(2)
C13C C18C C19C 104.7(2)
O2C C19C C18C 101.12(19)
O2C C19C C20C 100.95(17)
C18C C19C C20C 107.77(18)
O2C C19C H19C 115.1
C18C C19C H19C 115.1
C20C C19C H19C 115.1
O1C C20C C19C 110.71(17)
O1C C20C C11C 106.72(18)
C19C C20C C11C 102.08(19)
O1C C20C H20C 112.3
C19C C20C H20C 112.3
C11C C20C H20C 112.3
C20D O1D C1D 106.51(17)
C19D O2D C12D 96.04(16)
O1D C1D C2D 107.44(18)
O1D C1D C10D 104.71(19)
C2D C1D C10D 116.7(2)
O1D C1D H1DA 109.2
C2D C1D H1DA 109.2
C10D C1D H1DA 109.2
C3D C2D C7D 119.0(2)
C3D C2D C1D 121.4(2)
C7D C2D C1D 119.5(2)
C2D C3D C4D 121.4(2)
C2D C3D H3DA 119.3
C4D C3D H3DA 119.3
C5D C4D C3D 119.7(3)
C5D C4D H4DA 120.1
C3D C4D H4DA 120.1
C4D C5D C6D 119.4(2)
C4D C5D H5DA 120.3
C6D C5D H5DA 120.3
C5D C6D C7D 121.7(2)
C5D C6D H6DA 119.2
C7D C6D H6DA 119.2
C6D C7D C2D 118.8(2)
C6D C7D C8D 121.8(2)
C2D C7D C8D 119.4(2)
C9D C8D C7D 123.0(2)
C9D C8D H8DA 118.5
C7D C8D H8DA 118.5
C8D C9D C10D 122.6(2)
C8D C9D H9DA 118.7
C10D C9D H9DA 118.7
C9D C10D C1D 113.1(2)
C9D C10D C11D 116.7(2)
C1D C10D C11D 102.28(19)
C9D C10D H10D 108.1
C1D C10D H10D 108.1
C11D C10D H10D 108.1
C10D C11D C12D 117.44(19)
C10D C11D C20D 104.05(19)
C12D C11D C20D 100.11(18)
C10D C11D H11D 111.4
C12D C11D H11D 111.4
C20D C11D H11D 111.4
O2D C12D C13D 101.00(18)
O2D C12D C11D 101.39(18)
C13D C12D C11D 107.74(18)
O2D C12D H12D 115.0
C13D C12D H12D 115.0
C11D C12D H12D 115.0
C14D C13D C18D 120.7(2)
C14D C13D C12D 134.1(2)
C18D C13D C12D 105.2(2)
C13D C14D C15D 118.3(3)
C13D C14D H14D 120.8
C15D C14D H14D 120.8
C16D C15D C14D 120.6(3)
C16D C15D H15D 119.7
C14D C15D H15D 119.7
C15D C16D C17D 121.5(3)
C15D C16D H16D 119.3
C17D C16D H16D 119.3
C18D C17D C16D 117.3(3)
C18D C17D H17D 121.4
C16D C17D H17D 121.4
C17D C18D C13D 121.6(2)
C17D C18D C19D 134.2(2)
C13D C18D C19D 104.1(2)
O2D C19D C18D 101.79(19)
O2D C19D C20D 101.54(18)
C18D C19D C20D 107.49(18)
O2D C19D H19D 114.8
C18D C19D H19D 114.8
C20D C19D H19D 114.8
O1D C20D C19D 110.44(18)
O1D C20D C11D 106.72(18)
C19D C20D C11D 102.37(19)
O1D C20D H20D 112.3
C19D C20D H20D 112.3
C11D C20D H20D 112.3

loop_
_geom_bond_atom_site_label_1
_geom_bond_atom_site_label_2
_geom_bond_distance
O1A C20A 1.430(3)
O1A C1A 1.445(3)
O2A C12A 1.449(3)
O2A C19A 1.450(3)
C1A C2A 1.506(3)
C1A C10A 1.529(3)
C1A H1AA 1.0000
C2A C3A 1.388(3)
C2A C7A 1.407(3)
C3A C4A 1.389(3)
C3A H3AA 0.9500
C4A C5A 1.379(4)
C4A H4AA 0.9500
C5A C6A 1.381(4)
C5A H5AA 0.9500
C6A C7A 1.402(3)
C6A H6AA 0.9500
C7A C8A 1.458(3)
C8A C9A 1.334(3)
C8A H8AA 0.9500
C9A C10A 1.497(3)
C9A H9AA 0.9500
C10A C11A 1.545(3)
C10A H10A 1.0000
C11A C12A 1.539(3)
C11A C20A 1.556(3)
C11A H11A 1.0000
C12A C13A 1.517(3)
C12A H12A 1.0000
C13A C14A 1.375(3)
C13A C18A 1.389(3)
C14A C15A 1.394(4)
C14A H14A 0.9500
C15A C16A 1.386(4)
C15A H15A 0.9500
C16A C17A 1.397(4)
C16A H16A 0.9500
C17A C18A 1.382(3)
C17A H17A 0.9500
C18A C19A 1.514(3)
C19A C20A 1.536(3)
C19A H19A 1.0000
C20A H20A 1.0000
O1B C20B 1.430(3)
O1B C1B 1.447(3)
O2B C19B 1.446(3)
O2B C12B 1.449(3)
C1B C2B 1.513(3)
C1B C10B 1.529(3)
C1B H1BA 1.0000
C2B C3B 1.385(3)
C2B C7B 1.402(3)
C3B C4B 1.385(3)
C3B H3BA 0.9500
C4B C5B 1.390(3)
C4B H4BA 0.9500
C5B C6B 1.379(3)
C5B H5BA 0.9500
C6B C7B 1.399(3)
C6B H6BA 0.9500
C7B C8B 1.456(3)
C8B C9B 1.324(3)
C8B H8BA 0.9500
C9B C10B 1.501(3)
C9B H9BA 0.9500
C10B C11B 1.552(3)
C10B H10B 1.0000
C11B C20B 1.548(3)
C11B C12B 1.553(3)
C11B H11B 1.0000
C12B C13B 1.517(3)
C12B H12B 1.0000
C13B C14B 1.375(3)
C13B C18B 1.390(3)
C14B C15B 1.394(4)
C14B H14B 0.9500
C15B C16B 1.388(4)
C15B H15B 0.9500
C16B C17B 1.392(4)
C16B H16B 0.9500
C17B C18B 1.386(3)
C17B H17B 0.9500
C18B C19B 1.514(3)
C19B C20B 1.527(3)
C19B H19B 1.0000
C20B H20B 1.0000
O1C C20C 1.426(3)
O1C C1C 1.450(3)
O2C C19C 1.453(3)
O2C C12C 1.458(3)
C1C C2C 1.508(3)
C1C C10C 1.527(3)
C1C H1CA 1.0000
C2C C3C 1.380(4)
C2C C7C 1.406(3)
C3C C4C 1.399(3)
C3C H3CA 0.9500
C4C C5C 1.385(4)
C4C H4CA 0.9500
C5C C6C 1.388(4)
C5C H5CA 0.9500
C6C C7C 1.400(3)
C6C H6CA 0.9500
C7C C8C 1.465(4)
C8C C9C 1.332(3)
C8C H8CA 0.9500
C9C C10C 1.495(3)
C9C H9CA 0.9500
C10C C11C 1.548(3)
C10C H10C 1.0000
C11C C12C 1.542(3)
C11C C20C 1.560(3)
C11C H11C 1.0000
C12C C13C 1.511(3)
C12C H12C 1.0000
C13C C14C 1.379(3)
C13C C18C 1.400(3)
C14C C15C 1.398(4)
C14C H14C 0.9500
C15C C16C 1.382(4)
C15C H15C 0.9500
C16C C17C 1.398(3)
C16C H16C 0.9500
C17C C18C 1.381(3)
C17C H17C 0.9500
C18C C19C 1.515(3)
C19C C20C 1.531(3)
C19C H19C 1.0000
C20C H20C 1.0000
O1D C20D 1.429(3)
O1D C1D 1.443(3)
O2D C19D 1.449(3)
O2D C12D 1.456(3)
C1D C2D 1.509(3)
C1D C10D 1.529(3)
C1D H1DA 1.0000
C2D C3D 1.387(3)
C2D C7D 1.405(3)
C3D C4D 1.391(3)
C3D H3DA 0.9500
C4D C5D 1.380(3)
C4D H4DA 0.9500
C5D C6D 1.383(4)
C5D H5DA 0.9500
C6D C7D 1.394(3)
C6D H6DA 0.9500
C7D C8D 1.456(4)
C8D C9D 1.330(3)
C8D H8DA 0.9500
C9D C10D 1.505(3)
C9D H9DA 0.9500
C10D C11D 1.549(3)
C10D H10D 1.0000
C11D C12D 1.553(3)
C11D C20D 1.559(3)
C11D H11D 1.0000
C12D C13D 1.511(3)
C12D H12D 1.0000
C13D C14D 1.375(3)
C13D C18D 1.393(3)
C14D C15D 1.394(4)
C14D H14D 0.9500
C15D C16D 1.386(4)
C15D H15D 0.9500
C16D C17D 1.388(4)
C16D H16D 0.9500
C17D C18D 1.384(3)
C17D H17D 0.9500
C18D C19D 1.511(3)
C19D C20D 1.525(3)
C19D H19D 1.0000
C20D H20D 1.0000

loop_
_geom_hbond_atom_site_label_D
_geom_hbond_atom_site_label_H
_geom_hbond_atom_site_label_A
_geom_hbond_site_symmetry_A
_geom_hbond_distance_DH
_geom_hbond_distance_HA
_geom_hbond_distance_DA
_geom_hbond_angle_DHA
C12B H12B O2A 2_666 1.00 2.60 3.403(3) 138
C12D H12D O2C 2_755 1.00 2.41 3.382(3) 165
C17B H17B O1A 2_656 0.95 2.60 3.466(3) 152
C17C H17C O1D 2_765 0.95 2.57 3.419(3) 149
C1B H1BA Cg1 . 1.00 2.74 3.666(2) 154
C19A H19A Cg2 1_455 1.00 2.82 3.572(2) 133
C19C H19C Cg3 1_655 1.00 2.71 3.509(2) 137
C1D H1DA Cg4 1_455 1.00 2.86 3.635(2) 135
